data_2213323
loop_
_publ_author_name
'Carmen R. Maldonado'
'Miguel Quir\'os'
'Juan M. Salas'

_publ_section_title
;4,6-Dimethyl-2<i>H</i>-1,2,3-triazolo[4,5-<i>d</i>]pyrimidine-5,7(4<i>H</i>,6<i>H</i>)-dione--4,7-phenanthroline
 (1/1)
;
_journal_coeditor_code GK2069
_journal_issue 5
_journal_name_full 'Acta Crystallographica Section E'
_journal_page_first o2727
_journal_page_last o2727
_journal_paper_doi 10.1107/S1600536807020478
_journal_volume 63
_journal_year 2007
_chemical_formula_iupac 'C6 H7 N5 O2, C12 H8 N2'
_chemical_formula_moiety 'C6 H7 N5 O2, C12 H8 N2'
_chemical_formula_sum 'C18 H15 N7 O2'
_chemical_formula_weight 361.37
_chemical_name_systematic '4,6-Dimethyl-2H-1,2,3-triazolo[4,5-d]pyrimidine-5,7(4H,6H)-dione--4,7-phenanthroline (1/1)'
_space_group_IT_number 14
_symmetry_cell_setting monoclinic
_symmetry_space_group_name_Hall '-P 2ybc'
_symmetry_space_group_name_H-M 'P 1 21/c 1'
_atom_sites_solution_hydrogens mixed
_atom_sites_solution_primary direct
_atom_sites_solution_secondary difmap
_audit_creation_method SHELXL-97
_cell_angle_alpha 90.00
_cell_angle_beta 102.674(2)
_cell_angle_gamma 90.00
_cell_formula_units_Z 4
_cell_length_a 7.9787(9)
_cell_length_b 11.8174(13)
_cell_length_c 17.7359(19)
_cell_measurement_reflns_used 1829
_cell_measurement_temperature 298(2)
_cell_measurement_theta_max 21.8
_cell_measurement_theta_min 2.4
_cell_volume 1631.5(3)
_computing_cell_refinement SMART
_computing_data_collection 'SMART (Bruker, 1999)'
_computing_data_reduction 'SAINT (Bruker, 1999)'
_computing_molecular_graphics 'Xtal_GX (Hall & du Boulay, 1997)'
_computing_publication_material SHELXL97
_computing_structure_refinement 'SHELXL97 (Sheldrick, 1997)'
_computing_structure_solution 'SHELXS97 (Sheldrick, 1997)'
_diffrn_ambient_temperature 298(2)
_diffrn_detector_area_resol_mean 8.26
_diffrn_measured_fraction_theta_full 0.991
_diffrn_measured_fraction_theta_max 0.926
_diffrn_measurement_device_type 'Bruker SMART APEX CCD system'
_diffrn_measurement_method '\f and \w'
_diffrn_radiation_monochromator graphite
_diffrn_radiation_source 'fine-focus sealed tube'
_diffrn_radiation_type MoK\a
_diffrn_radiation_wavelength 0.71073
_diffrn_reflns_av_R_equivalents 0.0579
_diffrn_reflns_av_sigmaI/netI 0.0669
_diffrn_reflns_limit_h_max 9
_diffrn_reflns_limit_h_min -10
_diffrn_reflns_limit_k_max 15
_diffrn_reflns_limit_k_min -13
_diffrn_reflns_limit_l_max 23
_diffrn_reflns_limit_l_min -23
_diffrn_reflns_number 10150
_diffrn_reflns_theta_full 27.10
_diffrn_reflns_theta_max 28.24
_diffrn_reflns_theta_min 2.09
_diffrn_standards_decay_% 0.4
_diffrn_standards_number 119
_exptl_absorpt_coefficient_mu 0.103
_exptl_absorpt_correction_type none
_exptl_crystal_colour colourless
_exptl_crystal_density_diffrn 1.471
_exptl_crystal_density_method 'not measured'
_exptl_crystal_description needle
_exptl_crystal_F_000 752
_exptl_crystal_size_max 0.65
_exptl_crystal_size_mid 0.12
_exptl_crystal_size_min 0.08
_refine_diff_density_max 0.145
_refine_diff_density_min -0.200
_refine_ls_extinction_method none
_refine_ls_goodness_of_fit_ref 0.944
_refine_ls_hydrogen_treatment mixed
_refine_ls_matrix_type full
_refine_ls_number_parameters 252
_refine_ls_number_reflns 3732
_refine_ls_number_restraints 0
_refine_ls_restrained_S_all 0.944
_refine_ls_R_factor_all 0.0967
_refine_ls_R_factor_gt 0.0529
_refine_ls_shift/su_max 0.000
_refine_ls_shift/su_mean 0.000
_refine_ls_structure_factor_coef Fsqd
_refine_ls_weighting_details 'calc w=1/[\s^2^(Fo^2^)+(0.04P)^2^] where P=(Fo^2^+2Fc^2^)/3'
_refine_ls_weighting_scheme calc
_refine_ls_wR_factor_gt 0.0998
_refine_ls_wR_factor_ref 0.1126
_reflns_number_gt 2224
_reflns_number_total 3732
_reflns_threshold_expression I>2\s(I)
_cod_data_source_file gk2069.cif
_cod_data_source_block I
_cod_original_sg_symbol_H-M 'P 21/c'
_cod_database_code 2213323
_cod_database_fobs_code 2213323

loop_
_symmetry_equiv_pos_as_xyz
'x, y, z'
'-x, y+1/2, -z+1/2'
'-x, -y, -z'
'x, -y-1/2, z-1/2'

loop_
_atom_site_type_symbol
_atom_site_label
_atom_site_fract_x
_atom_site_fract_y
_atom_site_fract_z
_atom_site_U_iso_or_equiv
_atom_site_adp_type
_atom_site_calc_flag
_atom_site_refinement_flags
_atom_site_occupancy
N N1 0.9144(2) 0.58382(13) 0.62639(9) 0.0499(4) Uani d . 1
N N2 0.8425(2) 0.55235(14) 0.55536(10) 0.0501(4) Uani d . 1
H H2 0.755(3) 0.480(2) 0.5435(11) 0.083(7) Uiso d . 1
N N3 0.8698(2) 0.61957(13) 0.49760(9) 0.0490(4) Uani d . 1
C C3A 0.9687(2) 0.69985(15) 0.53701(11) 0.0399(4) Uani d . 1
N N4 1.0330(2) 0.79284(13) 0.50616(9) 0.0454(4) Uani d . 1
C C4 0.9980(3) 0.80945(19) 0.42245(10) 0.0609(6) Uani d . 1
H H41 1.0454 0.8805 0.4112 0.073 Uiso d PR 0.659(19)
H H42 0.8761 0.8096 0.4021 0.073 Uiso d PR 0.659(19)
H H43 1.0495 0.7492 0.3991 0.073 Uiso d PR 0.659(19)
H H41' 0.9353 0.7457 0.3971 0.073 Uiso d PR 0.341(19)
H H42' 1.1046 0.8166 0.4061 0.073 Uiso d PR 0.341(19)
H H43' 0.9312 0.8770 0.4092 0.073 Uiso d PR 0.341(19)
C C5 1.1297(2) 0.87005(16) 0.55525(11) 0.0452(5) Uani d . 1
O O5 1.19269(19) 0.95242(11) 0.53123(8) 0.0620(4) Uani d . 1
N N6 1.1525(2) 0.84981(12) 0.63502(9) 0.0449(4) Uani d . 1
C C6 1.2482(3) 0.93584(16) 0.68677(12) 0.0597(6) Uani d . 1
H H61 1.1732 0.9715 0.7151 0.072 Uiso d PR 0.707(19)
H H62 1.2922 0.9916 0.6568 0.072 Uiso d PR 0.707(19)
H H63 1.3420 0.9007 0.7222 0.072 Uiso d PR 0.707(19)
H H61' 1.3650 0.9377 0.6810 0.072 Uiso d PR 0.293(19)
H H62' 1.2460 0.9176 0.7393 0.072 Uiso d PR 0.293(19)
H H63' 1.1962 1.0086 0.6739 0.072 Uiso d PR 0.293(19)
C C7 1.0958(3) 0.75572(16) 0.67072(11) 0.0454(5) Uani d . 1
O O7 1.13016(19) 0.74539(12) 0.74070(8) 0.0633(4) Uani d . 1
C C7A 0.9977(2) 0.68001(15) 0.61502(10) 0.0406(5) Uani d . 1
C C1P 0.4448(3) 0.16703(16) 0.51966(10) 0.0464(5) Uani d . 1
H H1P 0.3864 0.0986 0.5172 0.056 Uiso d R 1
C C1AP 0.4567(2) 0.22334(14) 0.45115(10) 0.0360(4) Uani d . 1
C C2P 0.5191(3) 0.21252(18) 0.58913(11) 0.0558(6) Uani d . 1
H H2P 0.5099 0.1766 0.6347 0.067 Uiso d R 1
C C3P 0.6081(3) 0.31315(18) 0.59148(11) 0.0565(6) Uani d . 1
H H3P 0.6588 0.3431 0.6396 0.068 Uiso d R 1
N N4P 0.6252(2) 0.36872(13) 0.52891(9) 0.0489(4) Uani d . 1
C C4AP 0.5487(2) 0.32540(15) 0.45889(10) 0.0382(4) Uani d . 1
C C5P 0.5651(3) 0.38752(16) 0.39178(11) 0.0468(5) Uani d . 1
H H5P 0.6272 0.4548 0.3971 0.056 Uiso d R 1
C C6P 0.4909(3) 0.34933(17) 0.32115(11) 0.0504(5) Uani d . 1
H H6P 0.5022 0.3913 0.2782 0.060 Uiso d R 1
C C6AP 0.3964(2) 0.24636(16) 0.31014(10) 0.0434(5) Uani d . 1
N N7P 0.3279(2) 0.21427(16) 0.23622(9) 0.0590(5) Uani d . 1
C C8P 0.2433(3) 0.1176(2) 0.22670(12) 0.0647(6) Uani d . 1
H H8P 0.1950 0.0949 0.1764 0.078 Uiso d R 1
C C9P 0.2218(3) 0.04696(18) 0.28636(12) 0.0607(6) Uani d . 1
H H9P 0.1629 -0.0211 0.2756 0.073 Uiso d R 1
C C10P 0.2895(3) 0.07916(16) 0.36057(11) 0.0489(5) Uani d . 1
H H10P 0.2754 0.0336 0.4015 0.059 Uiso d R 1
C C0AP 0.3797(2) 0.18165(15) 0.37483(10) 0.0385(4) Uani d . 1

loop_
_atom_site_aniso_label
_atom_site_aniso_U_11
_atom_site_aniso_U_22
_atom_site_aniso_U_33
_atom_site_aniso_U_12
_atom_site_aniso_U_13
_atom_site_aniso_U_23
N1 0.0540(11) 0.0436(10) 0.0505(10) -0.0005(9) 0.0080(9) 0.0010(8)
N2 0.0499(11) 0.0418(10) 0.0566(12) -0.0034(9) 0.0077(9) -0.0006(8)
N3 0.0491(11) 0.0450(10) 0.0507(10) -0.0001(8) 0.0059(8) -0.0009(8)
C3A 0.0355(11) 0.0367(11) 0.0468(12) 0.0025(9) 0.0072(9) -0.0018(9)
N4 0.0491(10) 0.0452(10) 0.0410(9) -0.0021(8) 0.0081(8) 0.0029(7)
C4 0.0687(16) 0.0688(15) 0.0453(13) -0.0006(12) 0.0124(11) 0.0077(10)
C5 0.0377(12) 0.0437(12) 0.0536(13) 0.0022(10) 0.0085(10) 0.0020(10)
O5 0.0671(10) 0.0524(9) 0.0684(10) -0.0153(8) 0.0187(8) 0.0079(7)
N6 0.0460(10) 0.0413(10) 0.0441(10) -0.0037(8) 0.0028(8) -0.0011(7)
C6 0.0583(14) 0.0511(13) 0.0637(14) -0.0069(11) 0.0001(11) -0.0083(10)
C7 0.0463(13) 0.0428(12) 0.0461(13) 0.0063(9) 0.0082(10) 0.0018(9)
O7 0.0814(12) 0.0640(10) 0.0400(9) -0.0040(8) 0.0034(8) 0.0013(7)
C7A 0.0420(12) 0.0355(11) 0.0435(12) 0.0009(9) 0.0075(9) 0.0012(8)
C1P 0.0554(13) 0.0422(11) 0.0450(12) -0.0049(10) 0.0186(10) 0.0033(9)
C1AP 0.0365(11) 0.0364(10) 0.0372(10) 0.0041(9) 0.0124(8) 0.0022(8)
C2P 0.0749(16) 0.0588(14) 0.0370(12) 0.0007(12) 0.0195(11) 0.0073(10)
C3P 0.0707(16) 0.0570(14) 0.0393(12) 0.0002(12) 0.0065(11) -0.0068(10)
N4P 0.0567(11) 0.0439(10) 0.0447(10) -0.0042(8) 0.0078(8) -0.0038(8)
C4AP 0.0385(11) 0.0378(11) 0.0390(11) 0.0024(9) 0.0100(9) 0.0008(8)
C5P 0.0534(13) 0.0384(11) 0.0505(13) -0.0041(10) 0.0154(10) 0.0058(9)
C6P 0.0602(14) 0.0517(13) 0.0431(12) 0.0050(11) 0.0196(11) 0.0151(9)
C6AP 0.0464(12) 0.0472(12) 0.0378(11) 0.0080(10) 0.0120(9) 0.0022(9)
N7P 0.0694(13) 0.0682(13) 0.0386(10) 0.0087(11) 0.0099(9) -0.0018(9)
C8P 0.0685(16) 0.0736(17) 0.0466(14) 0.0096(14) 0.0013(12) -0.0173(12)
C9P 0.0616(15) 0.0529(14) 0.0627(15) -0.0033(11) 0.0029(12) -0.0156(11)
C10P 0.0506(13) 0.0460(12) 0.0503(12) -0.0027(10) 0.0116(10) -0.0034(9)
C0AP 0.0384(11) 0.0384(11) 0.0393(11) 0.0044(9) 0.0101(9) 0.0002(8)

loop_
_atom_type_symbol
_atom_type_description
_atom_type_scat_dispersion_real
_atom_type_scat_dispersion_imag
_atom_type_scat_source
C C 0.0033 0.0016 'International Tables Vol C Tables 4.2.6.8 and 6.1.1.4'
H H 0.0000 0.0000 'International Tables Vol C Tables 4.2.6.8 and 6.1.1.4'
N N 0.0061 0.0033 'International Tables Vol C Tables 4.2.6.8 and 6.1.1.4'
O O 0.0106 0.0060 'International Tables Vol C Tables 4.2.6.8 and 6.1.1.4'

loop_
_geom_angle_atom_site_label_1
_geom_angle_atom_site_label_2
_geom_angle_atom_site_label_3
_geom_angle
_geom_angle_publ_flag
N2 N1 C7A 102.68(15) n
N1 N2 N3 116.75(16) n
N1 N2 H2 122.0(10) n
N3 N2 H2 121.0(11) n
C3A N3 N2 101.33(16) n
N3 C3A C7A 110.94(17) n
N3 C3A N4 126.19(17) n
C7A C3A N4 122.85(17) n
C5 N4 C3A 118.98(16) n
C5 N4 C4 120.61(17) n
C3A N4 C4 120.41(16) n
N4 C4 H41 109.4 n
N4 C4 H42 109.5 n
H41 C4 H42 109.5 n
N4 C4 H43 109.5 n
H41 C4 H43 109.5 n
H42 C4 H43 109.5 n
N4 C4 H41' 109.5 n
N4 C4 H42' 109.5 n
H41' C4 H42' 109.5 n
N4 C4 H43' 109.5 n
H41' C4 H43' 109.5 n
H42' C4 H43' 109.5 n
O5 C5 N4 121.84(18) n
O5 C5 N6 121.10(18) n
N4 C5 N6 117.06(17) n
C7 N6 C5 127.24(16) n
C7 N6 C6 116.24(16) n
C5 N6 C6 116.52(16) n
N6 C6 H61 109.5 n
N6 C6 H62 109.4 n
H61 C6 H62 109.5 n
N6 C6 H63 109.5 n
H61 C6 H63 109.5 n
H62 C6 H63 109.5 n
N6 C6 H61' 109.5 n
N6 C6 H62' 109.5 n
H61' C6 H62' 109.5 n
N6 C6 H63' 109.5 n
H61' C6 H63' 109.5 n
H62' C6 H63' 109.5 n
O7 C7 N6 121.13(18) n
O7 C7 C7A 127.41(18) n
N6 C7 C7A 111.45(16) n
N1 C7A C3A 108.30(16) n
N1 C7A C7 129.34(17) n
C3A C7A C7 122.31(17) n
C2P C1P C1AP 119.91(18) n
C2P C1P H1P 120.1 n
C1AP C1P H1P 120.0 n
C4AP C1AP C1P 117.08(17) n
C4AP C1AP C0AP 119.39(16) n
C1P C1AP C0AP 123.54(17) n
C1P C2P C3P 119.22(18) n
C1P C2P H2P 120.5 n
C3P C2P H2P 120.3 n
N4P C3P C2P 123.34(19) n
N4P C3P H3P 118.4 n
C2P C3P H3P 118.2 n
C3P N4P C4AP 118.15(17) n
N4P C4AP C1AP 122.28(16) n
N4P C4AP C5P 117.59(17) n
C1AP C4AP C5P 120.12(17) n
C6P C5P C4AP 120.18(18) n
C6P C5P H5P 119.9 n
C4AP C5P H5P 119.9 n
C5P C6P C6AP 121.91(17) n
C5P C6P H6P 118.9 n
C6AP C6P H6P 119.2 n
N7P C6AP C0AP 122.96(18) n
N7P C6AP C6P 117.40(17) n
C0AP C6AP C6P 119.63(17) n
C8P N7P C6AP 116.84(18) n
N7P C8P C9P 124.7(2) n
N7P C8P H8P 117.8 n
C9P C8P H8P 117.6 n
C10P C9P C8P 118.7(2) n
C10P C9P H9P 121.0 n
C8P C9P H9P 120.4 n
C9P C10P C0AP 119.60(18) n
C9P C10P H10P 120.2 n
C0AP C10P H10P 120.2 n
C10P C0AP C6AP 117.26(17) n
C10P C0AP C1AP 123.99(16) n
C6AP C0AP C1AP 118.74(17) n

loop_
_geom_bond_atom_site_label_1
_geom_bond_atom_site_label_2
_geom_bond_distance
_geom_bond_publ_flag
N1 N2 1.318(2) n
N1 C7A 1.354(2) n
N2 N3 1.351(2) n
N2 H2 1.09(2) n
N3 C3A 1.330(2) n
C3A C7A 1.372(2) n
C3A N4 1.376(2) n
N4 C5 1.375(2) n
N4 C4 1.462(2) n
C4 H41 0.9601 n
C4 H42 0.9602 n
C4 H43 0.9602 n
C4 H41' 0.9602 n
C4 H42' 0.9601 n
C4 H43' 0.9601 n
C5 O5 1.215(2) n
C5 N6 1.407(2) n
N6 C7 1.403(2) n
N6 C6 1.467(2) n
C6 H61 0.9600 n
C6 H62 0.9600 n
C6 H63 0.9600 n
C6 H61' 0.9600 n
C6 H62' 0.9600 n
C6 H63' 0.9600 n
C7 O7 1.217(2) n
C7 C7A 1.432(3) n
C1P C2P 1.356(3) n
C1P C1AP 1.407(2) n
C1P H1P 0.9300 n
C1AP C4AP 1.403(2) n
C1AP C0AP 1.445(2) n
C2P C3P 1.381(3) n
C2P H2P 0.9300 n
C3P N4P 1.322(2) n
C3P H3P 0.9300 n
N4P C4AP 1.358(2) n
C4AP C5P 1.429(2) n
C5P C6P 1.341(3) n
C5P H5P 0.9300 n
C6P C6AP 1.422(3) n
C6P H6P 0.9300 n
C6AP N7P 1.359(2) n
C6AP C0AP 1.409(2) n
N7P C8P 1.319(3) n
C8P C9P 1.387(3) n
C8P H8P 0.9300 n
C9P C10P 1.363(3) n
C9P H9P 0.9300 n
C10P C0AP 1.403(3) n
C10P H10P 0.9300 n

loop_
_geom_hbond_atom_site_label_D
_geom_hbond_atom_site_label_H
_geom_hbond_atom_site_label_A
_geom_hbond_distance_DH
_geom_hbond_distance_HA
_geom_hbond_distance_DA
_geom_hbond_angle_DHA
N2 H2 N4P 1.09(2) 1.66(2) 2.753(2) 177.7(18)
